data_1010977
loop_
_publ_author_name
'Dickinson, R G'
'Friauf, J B'

_publ_section_title
;
The crystal structure of tetragonal lead monoxide
;
_journal_coden_ASTM JACSAT
_journal_name_full 'Journal of the American Chemical Society'
_journal_page_first 2457
_journal_page_last 2462
_journal_paper_doi 10.1021/ja01676a015
_journal_volume 46
_journal_year 1924
_chemical_compound_source 'synthetic from melt with KOH'
_chemical_formula_structural 'Pb O'
_chemical_formula_sum 'O Pb'
_chemical_name_mineral Litharge
_chemical_name_systematic 'Lead oxide'
_space_group_IT_number 129
_symmetry_cell_setting tetragonal
_symmetry_space_group_name_Hall 'P 4ab 2ab -1ab'
_symmetry_space_group_name_H-M 'P 4/n m m :1'
_cell_angle_alpha 90
_cell_angle_beta 90
_cell_angle_gamma 90
_cell_formula_units_Z 2
_cell_length_a 3.99
_cell_length_b 3.99
_cell_length_c 5.01
_cell_volume 79.8
_exptl_crystal_density_meas 9.27
_refine_ls_R_factor_all 0.092
_cod_original_sg_symbol_H-M 'P 4/n m m S'
_cod_database_code 1010977

loop_
_symmetry_equiv_pos_as_xyz
x,y,z
-x,-y,z
1/2+x,1/2+y,-z
1/2-x,1/2-y,-z
-x,y,z
x,-y,z
1/2-x,1/2+y,-z
1/2+x,1/2-y,-z
-y,x,-z
y,-x,-z
1/2-y,1/2+x,z
1/2+y,1/2-x,z
y,x,-z
-y,-x,-z
1/2+y,1/2+x,z
1/2-y,1/2-x,z

loop_
_atom_site_label
_atom_site_type_symbol
_atom_site_symmetry_multiplicity
_atom_site_Wyckoff_symbol
_atom_site_fract_x
_atom_site_fract_y
_atom_site_fract_z
_atom_site_occupancy
_atom_site_attached_hydrogens
_atom_site_calc_flag
Pb1 Pb2+ 2 c 0. 0.5 0.24 1. 0 d
O1 O2- 2 a 0. 0. 0. 1. 0 d

loop_
_atom_type_symbol
_atom_type_oxidation_number
Pb2+ 2.000
O2- -2.000

loop_
_cod_related_entry_id
_cod_related_entry_database
_cod_related_entry_code
1 ChemSpider 140169
2 AMCSD 0017894
